data_4129010
loop_
_publ_author_name
'Mokhtarzadeh, Charles C.'
'Chan, Chinglin'
'Moore, Curtis E.'
'Rheingold, Arnold L.'
'Figueroa, Joshua S.'

_publ_section_title
;
 Side-On Coordination of Nitrous Oxide to a Mononuclear Cobalt Center.
;
_journal_issue 38
_journal_name_full 'Journal of the American Chemical Society'
_journal_page_first 15003
_journal_page_last 15007
_journal_paper_doi 10.1021/jacs.9b08241
_journal_volume 141
_journal_year 2019
_chemical_formula_moiety 'C54 H71 Co N2 O, C6 H18 O Si2'
_chemical_formula_sum 'C60 H89 Co N2 O2 Si2'
_chemical_formula_weight 985.44
_space_group_crystal_system orthorhombic
_space_group_IT_number 61
_space_group_name_Hall '-P 2ac 2ab'
_space_group_name_H-M_alt 'P b c a'
_atom_sites_solution_hydrogens geom
_atom_sites_solution_primary direct
_audit_creation_date 2016-07-26
_audit_creation_method
;
Olex2 1.2-beta
(compiled 2016.07.25 svn.r3318 for OlexSys, GUI svn.r5204)
;
_cell_angle_alpha 90
_cell_angle_beta 90
_cell_angle_gamma 90
_cell_formula_units_Z 8
_cell_length_a 18.4221(6)
_cell_length_b 17.1331(4)
_cell_length_c 36.3469(10)
_cell_measurement_reflns_used 9907
_cell_measurement_temperature 100
_cell_measurement_theta_max 55.94
_cell_measurement_theta_min 3.42
_cell_volume 11472.1(6)
_computing_cell_refinement 'SAINT v8.37A (Bruker, 2016)'
_computing_data_collection 'APEX3 v2016.1-0 (Bruker, 2016)'
_computing_data_reduction 'SAINT v8.37A (Bruker, 2016)'
_computing_molecular_graphics 'Olex2 (Dolomanov et al., 2009)'
_computing_publication_material 'Olex2 (Dolomanov et al., 2009)'
_computing_structure_refinement 'XL (Sheldrick, 2008)'
_computing_structure_solution 'ShelXT (Sheldrick, 2015)'
_diffrn_ambient_temperature 100.0
_diffrn_detector 'Bruker Platinum135 CCD'
_diffrn_detector_area_resol_mean 7.9
_diffrn_detector_type 'CCD Area Detector'
_diffrn_measured_fraction_theta_full 0.998
_diffrn_measured_fraction_theta_max 0.998
_diffrn_measurement_device 'Fixed Chi Three-Circle Diffractometer'
_diffrn_measurement_device_type 'Bruker D8 Pt-135'
_diffrn_measurement_method '\w scans'
_diffrn_radiation_monochromator 'Multilayer Mirrors'
_diffrn_radiation_probe x-ray
_diffrn_radiation_type CuK\a
_diffrn_radiation_wavelength 1.54178
_diffrn_reflns_av_R_equivalents 0.1221
_diffrn_reflns_av_unetI/netI 0.0716
_diffrn_reflns_Laue_measured_fraction_full 0.998
_diffrn_reflns_Laue_measured_fraction_max 0.998
_diffrn_reflns_limit_h_max 20
_diffrn_reflns_limit_h_min -20
_diffrn_reflns_limit_k_max 18
_diffrn_reflns_limit_k_min -18
_diffrn_reflns_limit_l_max 40
_diffrn_reflns_limit_l_min -34
_diffrn_reflns_number 67341
_diffrn_reflns_point_group_measured_fraction_full 0.998
_diffrn_reflns_point_group_measured_fraction_max 0.998
_diffrn_reflns_theta_full 59.007
_diffrn_reflns_theta_max 59.007
_diffrn_reflns_theta_min 2.431
_diffrn_source 'Micro Focus Rotating Anode'
_diffrn_source_target Mo
_diffrn_source_type 'Bruker FR-591'
_diffrn_standards_number 0
_exptl_absorpt_coefficient_mu 3.051
_exptl_absorpt_correction_T_max 0.5151
_exptl_absorpt_correction_T_min 0.3998
_exptl_absorpt_correction_type multi-scan
_exptl_absorpt_process_details
;
SADABS-2014/5 (Bruker,2014/5) was used for absorption correction.
wR2(int) was 0.0883 before and 0.0699 after correction.
The Ratio of minimum to maximum transmission is 0.7762.
The \l/2 correction factor is Not present.
;
_exptl_crystal_colour 'dull dark green'
_exptl_crystal_colour_lustre dull
_exptl_crystal_colour_modifier dark
_exptl_crystal_colour_primary green
_exptl_crystal_density_diffrn 1.141
_exptl_crystal_description plate
_exptl_crystal_F_000 4272
_exptl_crystal_size_max 0.93
_exptl_crystal_size_mid 0.54
_exptl_crystal_size_min 0.02
_refine_diff_density_max 0.273
_refine_diff_density_min -0.441
_refine_diff_density_rms 0.056
_refine_ls_extinction_method none
_refine_ls_goodness_of_fit_ref 1.022
_refine_ls_hydrogen_treatment constr
_refine_ls_matrix_type full
_refine_ls_number_parameters 628
_refine_ls_number_reflns 8238
_refine_ls_number_restraints 0
_refine_ls_restrained_S_all 1.022
_refine_ls_R_factor_all 0.0879
_refine_ls_R_factor_gt 0.0472
_refine_ls_shift/su_max 0.001
_refine_ls_shift/su_mean 0.000
_refine_ls_structure_factor_coef Fsqd
_refine_ls_weighting_details 'w=1/[\s^2^(Fo^2^)+(0.0346P)^2^+9.4140P] where P=(Fo^2^+2Fc^2^)/3'
_refine_ls_weighting_scheme calc
_refine_ls_wR_factor_gt 0.0906
_refine_ls_wR_factor_ref 0.1047
_reflns_Friedel_coverage 0.000
_reflns_number_gt 5715
_reflns_number_total 8238
_reflns_threshold_expression 'I > 2\s(I)'
_cod_data_source_file ja9b08241_si_002.cif
_cod_data_source_block JFigCu141_final
_cod_depositor_comments
;
The following automatic conversions were performed:

data item '_diffrn_radiation_probe' value 'X-ray' was changed to
'x-ray' in accordance with the
/home/data/users/saulius/crontab/automatic-downloads/current/ACS/lib/dictionaries/cif_core.dic
dictionary named 'cif_core.dic' version 2.4.2 last updated on
2011-04-26.

Automatic conversion script
Id: cif_fix_values 6909 2019-04-08 15:41:33Z antanas 
;
_cod_database_code 4129010
_shelx_space_group_comment
;
The symmetry employed for this shelxl refinement is uniquely defined
by the following loop, which should always be used as a source of
symmetry information in preference to the above space-group names.
They are only intended as comments.
;
_olex2_refinement_description
;
1. Fixed Uiso
 At 1.2 times of:
  All C(H) groups
 At 1.5 times of:
  All C(H,H,H) groups
2.a Ternary CH refined with riding coordinates:
 C35(H35), C10(H10), C20(H20), C25(H25), C30(H30), C15(H15)
2.b Aromatic/amide H refined with riding coordinates:
 C6(H6), C5(H5), C4(H4), C13(H13), C54(H54), C53(H53), C33(H33), C28(H28),
 C18(H18), C52(H52), C51(H51)
2.c Idealised Me refined as rotating group:
 C36(H36A,H36B,H36C), C41(H41A,H41B,H41C), C47(H47A,H47B,H47C), C39(H39A,H39B,
 H39C), C37(H37A,H37B,H37C), C50(H50A,H50B,H50C), C11(H11A,H11B,H11C), C26(H26A,
 H26B,H26C), C32(H32A,H32B,H32C), C45(H45A,H45B,H45C), C27(H27A,H27B,H27C),
 C12(H12A,H12B,H12C), C17(H17A,H17B,H17C), C55(H55A,H55B,H55C), C16(H16A,H16B,
 H16C), C59(H59A,H59B,H59C), C43(H43A,H43B,H43C), C22(H22A,H22B,H22C), C21(H21A,
 H21B,H21C), C31(H31A,H31B,H31C), C60(H60A,H60B,H60C), C57(H57A,H57B,H57C),
 C58(H58A,H58B,H58C), C56(H56A,H56B,H56C)
;
_shelx_shelxl_version_number 2014/7
_olex2_submission_special_instructions 'No special instructions were received'

loop_
_space_group_symop_operation_xyz
'x, y, z'
'-x+1/2, -y, z+1/2'
'-x, y+1/2, -z+1/2'
'x+1/2, -y+1/2, -z'
'-x, -y, -z'
'x-1/2, y, -z-1/2'
'x, -y-1/2, z-1/2'
'-x-1/2, y-1/2, z'

loop_
_atom_site_label
_atom_site_type_symbol
_atom_site_fract_x
_atom_site_fract_y
_atom_site_fract_z
_atom_site_U_iso_or_equiv
_atom_site_adp_type
_atom_site_occupancy
_atom_site_site_symmetry_order
_atom_site_calc_flag
_atom_site_refinement_flags_posn
Co1 Co 0.45307(3) 0.62739(3) 0.61078(2) 0.01788(14) Uani 1 1 d .
Si2 Si 0.71472(5) 0.30491(5) 0.67327(3) 0.0235(2) Uani 1 1 d .
Si1 Si 0.71317(5) 0.14972(5) 0.63089(3) 0.0241(2) Uani 1 1 d .
O2 O 0.74004(11) 0.21826(12) 0.65916(6) 0.0251(6) Uani 1 1 d .
O1 O 0.39743(12) 0.72135(13) 0.61057(6) 0.0288(6) Uani 1 1 d .
N1 N 0.33931(13) 0.51139(15) 0.63269(7) 0.0161(6) Uani 1 1 d .
N2 N 0.38317(14) 0.67977(15) 0.57916(7) 0.0224(7) Uani 1 1 d .
C6 C 0.18008(16) 0.38226(17) 0.62957(9) 0.0174(7) Uani 1 1 d .
H6 H 0.1425 0.3674 0.6131 0.021 Uiso 1 1 calc R
C2 C 0.28650(15) 0.45671(17) 0.64340(8) 0.0138(7) Uani 1 1 d .
C23 C 0.22052(15) 0.47582(17) 0.58152(8) 0.0149(7) Uani 1 1 d .
C7 C 0.23079(15) 0.43767(17) 0.61821(8) 0.0148(7) Uani 1 1 d .
C34 C 0.23608(16) 0.43380(18) 0.54906(9) 0.0183(8) Uani 1 1 d .
C42 C 0.55500(16) 0.68377(18) 0.60851(9) 0.0221(8) Uani 1 1 d .
C5 C 0.18278(16) 0.34838(18) 0.66394(8) 0.0176(8) Uani 1 1 d .
H5 H 0.1479 0.3103 0.6708 0.021 Uiso 1 1 calc R
C24 C 0.18651(16) 0.54893(18) 0.57960(9) 0.0194(8) Uani 1 1 d .
C35 C 0.27472(16) 0.35557(18) 0.55095(9) 0.0207(8) Uani 1 1 d .
H35 H 0.2560 0.3277 0.5732 0.025 Uiso 1 1 calc R
C48 C 0.40943(16) 0.71555(18) 0.54629(9) 0.0200(8) Uani 1 1 d .
C8 C 0.34807(16) 0.44330(18) 0.70595(8) 0.0154(7) Uani 1 1 d .
C4 C 0.23654(15) 0.37022(18) 0.68833(8) 0.0167(7) Uani 1 1 d .
H4 H 0.2369 0.3482 0.7123 0.020 Uiso 1 1 calc R
C9 C 0.34777(16) 0.51589(18) 0.72430(9) 0.0185(8) Uani 1 1 d .
C13 C 0.39920(16) 0.52997(19) 0.75158(9) 0.0200(8) Uani 1 1 d .
H13 H 0.3991 0.5790 0.7637 0.024 Uiso 1 1 calc R
C19 C 0.40017(16) 0.38597(18) 0.71552(8) 0.0174(7) Uani 1 1 d .
C29 C 0.18048(17) 0.53870(19) 0.51323(9) 0.0230(8) Uani 1 1 d .
C14 C 0.45053(16) 0.47481(19) 0.76158(8) 0.0200(8) Uani 1 1 d .
C46 C 0.53324(15) 0.56982(19) 0.63978(9) 0.0189(8) Uani 1 1 d .
C54 C 0.43218(17) 0.79268(19) 0.54402(10) 0.0245(8) Uani 1 1 d .
H54 H 0.4348 0.8238 0.5656 0.029 Uiso 1 1 calc R
C53 C 0.45114(18) 0.8244(2) 0.51023(10) 0.0304(9) Uani 1 1 d .
H53 H 0.4670 0.8771 0.5088 0.036 Uiso 1 1 calc R
C3 C 0.29027(15) 0.42377(17) 0.67863(8) 0.0153(7) Uani 1 1 d .
C10 C 0.29061(17) 0.57788(18) 0.71708(9) 0.0219(8) Uani 1 1 d .
H10 H 0.2577 0.5579 0.6973 0.026 Uiso 1 1 calc R
C40 C 0.55441(16) 0.62217(19) 0.58198(9) 0.0217(8) Uani 1 1 d .
C20 C 0.40302(16) 0.30778(18) 0.69569(8) 0.0191(8) Uani 1 1 d .
H20 H 0.3524 0.2958 0.6876 0.023 Uiso 1 1 calc R
C33 C 0.21487(17) 0.46656(19) 0.51549(9) 0.0228(8) Uani 1 1 d .
H33 H 0.2243 0.4385 0.4934 0.027 Uiso 1 1 calc R
C28 C 0.16754(17) 0.57882(19) 0.54541(9) 0.0239(8) Uani 1 1 d .
H28 H 0.1449 0.6286 0.5442 0.029 Uiso 1 1 calc R
C44 C 0.54301(17) 0.65032(19) 0.64425(9) 0.0229(8) Uani 1 1 d .
C18 C 0.45005(16) 0.40367(19) 0.74303(9) 0.0212(8) Uani 1 1 d .
H18 H 0.4853 0.3656 0.7494 0.025 Uiso 1 1 calc R
C38 C 0.53908(16) 0.55202(18) 0.60069(9) 0.0194(8) Uani 1 1 d .
C36 C 0.26165(17) 0.30247(19) 0.51785(9) 0.0242(8) Uani 1 1 d .
H36A H 0.2094 0.2987 0.5131 0.036 Uiso 1 1 calc GR
H36B H 0.2811 0.2504 0.5230 0.036 Uiso 1 1 calc GR
H36C H 0.2861 0.3242 0.4962 0.036 Uiso 1 1 calc GR
C49 C 0.40462(16) 0.66918(19) 0.51441(9) 0.0225(8) Uani 1 1 d .
C41 C 0.57096(17) 0.6290(2) 0.54170(9) 0.0269(8) Uani 1 1 d .
H41A H 0.5382 0.5951 0.5277 0.040 Uiso 1 1 calc GR
H41B H 0.6213 0.6133 0.5372 0.040 Uiso 1 1 calc GR
H41C H 0.5642 0.6832 0.5338 0.040 Uiso 1 1 calc GR
C25 C 0.16587(17) 0.59468(19) 0.61377(9) 0.0252(8) Uani 1 1 d .
H25 H 0.1838 0.5648 0.6356 0.030 Uiso 1 1 calc R
C47 C 0.52431(17) 0.5120(2) 0.67028(9) 0.0258(8) Uani 1 1 d .
H47A H 0.4931 0.5342 0.6894 0.039 Uiso 1 1 calc GR
H47B H 0.5719 0.4996 0.6808 0.039 Uiso 1 1 calc GR
H47C H 0.5021 0.4642 0.6606 0.039 Uiso 1 1 calc GR
C39 C 0.53691(18) 0.47206(19) 0.58350(9) 0.0258(8) Uani 1 1 d .
H39A H 0.5086 0.4368 0.5992 0.039 Uiso 1 1 calc GR
H39B H 0.5865 0.4519 0.5810 0.039 Uiso 1 1 calc GR
H39C H 0.5143 0.4754 0.5591 0.039 Uiso 1 1 calc GR
C52 C 0.44708(18) 0.7798(2) 0.47872(10) 0.0318(9) Uani 1 1 d .
H52 H 0.4599 0.8015 0.4556 0.038 Uiso 1 1 calc R
C30 C 0.15601(18) 0.5725(2) 0.47637(9) 0.0292(9) Uani 1 1 d .
H30 H 0.1305 0.6227 0.4818 0.035 Uiso 1 1 calc R
C37 C 0.35633(17) 0.3684(2) 0.55668(10) 0.0282(9) Uani 1 1 d .
H37A H 0.3764 0.3964 0.5355 0.042 Uiso 1 1 calc GR
H37B H 0.3806 0.3177 0.5591 0.042 Uiso 1 1 calc GR
H37C H 0.3641 0.3991 0.5791 0.042 Uiso 1 1 calc GR
C50 C 0.37918(18) 0.58608(19) 0.51715(10) 0.0287(9) Uani 1 1 d .
H50A H 0.4120 0.5567 0.5332 0.043 Uiso 1 1 calc GR
H50B H 0.3790 0.5624 0.4926 0.043 Uiso 1 1 calc GR
H50C H 0.3300 0.5849 0.5274 0.043 Uiso 1 1 calc GR
C11 C 0.24448(17) 0.5916(2) 0.75166(9) 0.0293(9) Uani 1 1 d .
H11A H 0.2231 0.5420 0.7597 0.044 Uiso 1 1 calc GR
H11B H 0.2057 0.6289 0.7461 0.044 Uiso 1 1 calc GR
H11C H 0.2752 0.6126 0.7713 0.044 Uiso 1 1 calc GR
C51 C 0.42418(17) 0.7031(2) 0.48106(10) 0.0288(9) Uani 1 1 d .
H51 H 0.4217 0.6727 0.4593 0.035 Uiso 1 1 calc R
C15 C 0.50471(16) 0.4921(2) 0.79201(9) 0.0263(8) Uani 1 1 d .
H15 H 0.4917 0.5443 0.8023 0.032 Uiso 1 1 calc R
C26 C 0.20088(18) 0.6757(2) 0.61508(10) 0.0326(9) Uani 1 1 d .
H26A H 0.2536 0.6706 0.6122 0.049 Uiso 1 1 calc GR
H26B H 0.1900 0.7004 0.6388 0.049 Uiso 1 1 calc GR
H26C H 0.1814 0.7079 0.5951 0.049 Uiso 1 1 calc GR
C32 C 0.10194(19) 0.5199(2) 0.45679(10) 0.0340(9) Uani 1 1 d .
H32A H 0.1247 0.4694 0.4516 0.051 Uiso 1 1 calc GR
H32B H 0.0870 0.5443 0.4336 0.051 Uiso 1 1 calc GR
H32C H 0.0593 0.5121 0.4725 0.051 Uiso 1 1 calc GR
C45 C 0.54501(19) 0.6942(2) 0.68005(9) 0.0331(9) Uani 1 1 d .
H45A H 0.5214 0.7450 0.6769 0.050 Uiso 1 1 calc GR
H45B H 0.5956 0.7020 0.6876 0.050 Uiso 1 1 calc GR
H45C H 0.5193 0.6642 0.6990 0.050 Uiso 1 1 calc GR
C27 C 0.08306(18) 0.6007(2) 0.61710(10) 0.0344(9) Uani 1 1 d .
H27A H 0.0643 0.6343 0.5975 0.052 Uiso 1 1 calc GR
H27B H 0.0704 0.6229 0.6411 0.052 Uiso 1 1 calc GR
H27C H 0.0616 0.5485 0.6149 0.052 Uiso 1 1 calc GR
C12 C 0.32366(19) 0.65502(19) 0.70354(10) 0.0303(9) Uani 1 1 d .
H12A H 0.3572 0.6753 0.7222 0.045 Uiso 1 1 calc GR
H12B H 0.2848 0.6931 0.6993 0.045 Uiso 1 1 calc GR
H12C H 0.3500 0.6460 0.6805 0.045 Uiso 1 1 calc GR
C17 C 0.49824(19) 0.4335(2) 0.82334(10) 0.0355(10) Uani 1 1 d .
H17A H 0.4490 0.4355 0.8336 0.053 Uiso 1 1 calc GR
H17B H 0.5334 0.4465 0.8426 0.053 Uiso 1 1 calc GR
H17C H 0.5081 0.3809 0.8140 0.053 Uiso 1 1 calc GR
C1 C 0.38319(17) 0.55802(19) 0.62410(8) 0.0175(7) Uani 1 1 d .
C55 C 0.72914(19) 0.1803(2) 0.58298(9) 0.0340(9) Uani 1 1 d .
H55A H 0.6992 0.2261 0.5774 0.051 Uiso 1 1 calc GR
H55B H 0.7162 0.1376 0.5663 0.051 Uiso 1 1 calc GR
H55C H 0.7805 0.1935 0.5797 0.051 Uiso 1 1 calc GR
C16 C 0.58123(17) 0.4985(2) 0.77730(10) 0.0330(9) Uani 1 1 d .
H16A H 0.5961 0.4481 0.7670 0.050 Uiso 1 1 calc GR
H16B H 0.6142 0.5129 0.7973 0.050 Uiso 1 1 calc GR
H16C H 0.5830 0.5385 0.7581 0.050 Uiso 1 1 calc GR
C59 C 0.66602(18) 0.3552(2) 0.63570(9) 0.0293(9) Uani 1 1 d .
H59A H 0.6982 0.3604 0.6144 0.044 Uiso 1 1 calc GR
H59B H 0.6510 0.4072 0.6440 0.044 Uiso 1 1 calc GR
H59C H 0.6231 0.3248 0.6288 0.044 Uiso 1 1 calc GR
C43 C 0.57180(18) 0.7681(2) 0.60196(10) 0.0311(9) Uani 1 1 d .
H43A H 0.5720 0.7785 0.5755 0.047 Uiso 1 1 calc GR
H43B H 0.6196 0.7804 0.6123 0.047 Uiso 1 1 calc GR
H43C H 0.5348 0.8005 0.6139 0.047 Uiso 1 1 calc GR
C22 C 0.4492(2) 0.3126(2) 0.66093(10) 0.0346(9) Uani 1 1 d .
H22A H 0.4300 0.3534 0.6448 0.052 Uiso 1 1 calc GR
H22B H 0.4480 0.2623 0.6481 0.052 Uiso 1 1 calc GR
H22C H 0.4994 0.3252 0.6676 0.052 Uiso 1 1 calc GR
C21 C 0.4272(2) 0.2404(2) 0.72002(10) 0.0352(10) Uani 1 1 d .
H21A H 0.4784 0.2471 0.7265 0.053 Uiso 1 1 calc GR
H21B H 0.4209 0.1911 0.7067 0.053 Uiso 1 1 calc GR
H21C H 0.3977 0.2395 0.7425 0.053 Uiso 1 1 calc GR
C31 C 0.2196(2) 0.5917(2) 0.45155(10) 0.0449(11) Uani 1 1 d .
H31A H 0.2515 0.6292 0.4639 0.067 Uiso 1 1 calc GR
H31B H 0.2016 0.6144 0.4285 0.067 Uiso 1 1 calc GR
H31C H 0.2468 0.5439 0.4461 0.067 Uiso 1 1 calc GR
C60 C 0.79609(19) 0.3595(2) 0.68743(11) 0.0446(11) Uani 1 1 d .
H60A H 0.8230 0.3292 0.7058 0.067 Uiso 1 1 calc GR
H60B H 0.7815 0.4097 0.6981 0.067 Uiso 1 1 calc GR
H60C H 0.8271 0.3687 0.6660 0.067 Uiso 1 1 calc GR
C57 C 0.61599(18) 0.1299(2) 0.63835(11) 0.0413(10) Uani 1 1 d .
H57A H 0.6081 0.1151 0.6641 0.062 Uiso 1 1 calc GR
H57B H 0.6005 0.0872 0.6222 0.062 Uiso 1 1 calc GR
H57C H 0.5878 0.1769 0.6327 0.062 Uiso 1 1 calc GR
C58 C 0.6527(2) 0.2944(2) 0.71302(10) 0.0379(10) Uani 1 1 d .
H58A H 0.6143 0.2570 0.7069 0.057 Uiso 1 1 calc GR
H58B H 0.6310 0.3451 0.7188 0.057 Uiso 1 1 calc GR
H58C H 0.6800 0.2754 0.7344 0.057 Uiso 1 1 calc GR
C56 C 0.7669(2) 0.0613(2) 0.64080(10) 0.0386(10) Uani 1 1 d .
H56A H 0.8186 0.0726 0.6373 0.058 Uiso 1 1 calc GR
H56B H 0.7522 0.0193 0.6241 0.058 Uiso 1 1 calc GR
H56C H 0.7585 0.0450 0.6663 0.058 Uiso 1 1 calc GR

loop_
_atom_site_aniso_label
_atom_site_aniso_U_11
_atom_site_aniso_U_22
_atom_site_aniso_U_33
_atom_site_aniso_U_23
_atom_site_aniso_U_13
_atom_site_aniso_U_12
Co1 0.0159(3) 0.0176(3) 0.0201(3) 0.0000(2) 0.0039(2) -0.0031(2)
Si2 0.0219(5) 0.0218(5) 0.0268(6) -0.0022(4) -0.0018(4) 0.0027(4)
Si1 0.0239(5) 0.0257(6) 0.0227(6) -0.0027(4) 0.0004(4) -0.0016(4)
O2 0.0291(13) 0.0206(13) 0.0257(14) -0.0074(10) -0.0053(10) 0.0044(11)
O1 0.0304(13) 0.0265(14) 0.0295(15) -0.0054(11) 0.0095(11) 0.0017(11)
N1 0.0182(14) 0.0204(16) 0.0097(16) -0.0002(12) -0.0012(11) 0.0003(13)
N2 0.0254(16) 0.0174(16) 0.0243(18) 0.0021(13) 0.0055(13) -0.0009(13)
C6 0.0124(16) 0.0173(18) 0.022(2) -0.0012(15) -0.0006(14) -0.0014(14)
C2 0.0114(16) 0.0139(18) 0.016(2) -0.0006(14) 0.0044(14) -0.0023(14)
C23 0.0149(16) 0.0168(18) 0.0130(19) 0.0006(14) -0.0023(14) -0.0047(14)
C7 0.0167(17) 0.0154(18) 0.0123(19) -0.0025(13) 0.0024(13) 0.0027(14)
C34 0.0170(17) 0.0171(18) 0.021(2) 0.0015(15) 0.0015(14) -0.0032(14)
C42 0.0193(17) 0.0198(19) 0.027(2) 0.0035(16) 0.0019(15) -0.0036(15)
C5 0.0131(16) 0.0205(19) 0.019(2) 0.0032(15) 0.0017(14) -0.0026(14)
C24 0.0193(17) 0.0186(19) 0.020(2) 0.0038(15) 0.0000(15) -0.0035(15)
C35 0.0242(18) 0.0215(19) 0.016(2) 0.0020(14) 0.0004(15) 0.0008(15)
C48 0.0155(17) 0.019(2) 0.026(2) 0.0033(15) 0.0028(15) 0.0020(15)
C8 0.0146(16) 0.0198(19) 0.0118(19) 0.0052(14) 0.0025(13) -0.0040(15)
C4 0.0155(17) 0.0193(18) 0.0151(19) 0.0035(14) 0.0027(14) 0.0001(15)
C9 0.0159(17) 0.022(2) 0.017(2) 0.0027(15) 0.0036(14) -0.0049(15)
C13 0.0177(17) 0.0239(19) 0.018(2) -0.0016(15) 0.0023(15) -0.0053(15)
C19 0.0153(17) 0.0192(19) 0.018(2) 0.0011(14) 0.0017(14) -0.0060(14)
C29 0.0224(18) 0.021(2) 0.026(2) 0.0091(16) -0.0049(15) -0.0035(16)
C14 0.0184(17) 0.027(2) 0.014(2) -0.0019(15) 0.0003(14) -0.0083(16)
C46 0.0128(16) 0.026(2) 0.017(2) 0.0002(15) 0.0034(14) -0.0056(15)
C54 0.0252(19) 0.020(2) 0.028(2) -0.0004(16) 0.0011(16) 0.0012(16)
C53 0.032(2) 0.020(2) 0.039(3) 0.0088(18) 0.0019(18) -0.0032(17)
C3 0.0140(16) 0.0161(18) 0.0158(19) -0.0019(14) 0.0024(14) 0.0007(14)
C10 0.0262(18) 0.0198(19) 0.020(2) -0.0019(15) -0.0017(15) 0.0007(16)
C40 0.0131(17) 0.029(2) 0.023(2) 0.0004(16) -0.0005(14) -0.0034(15)
C20 0.0148(16) 0.0218(19) 0.021(2) 0.0034(15) -0.0011(14) -0.0017(15)
C33 0.0238(18) 0.025(2) 0.019(2) -0.0007(15) -0.0007(15) -0.0040(16)
C28 0.0271(19) 0.0194(19) 0.025(2) 0.0058(16) 0.0001(16) 0.0009(16)
C44 0.0237(18) 0.024(2) 0.021(2) -0.0034(15) 0.0024(15) -0.0082(16)
C18 0.0133(16) 0.027(2) 0.023(2) 0.0085(15) 0.0038(15) 0.0002(15)
C38 0.0144(17) 0.0220(19) 0.022(2) 0.0004(15) 0.0002(14) -0.0037(15)
C36 0.0269(19) 0.022(2) 0.024(2) -0.0050(16) 0.0053(15) 0.0005(16)
C49 0.0150(17) 0.026(2) 0.026(2) 0.0014(16) 0.0001(15) 0.0028(15)
C41 0.0198(18) 0.038(2) 0.023(2) 0.0040(17) 0.0072(15) 0.0009(17)
C25 0.0265(19) 0.024(2) 0.025(2) 0.0035(16) 0.0021(16) 0.0081(16)
C47 0.0214(18) 0.031(2) 0.025(2) 0.0039(16) 0.0044(15) -0.0011(16)
C39 0.0233(19) 0.031(2) 0.023(2) -0.0043(16) 0.0013(15) 0.0044(16)
C52 0.032(2) 0.035(2) 0.028(2) 0.0108(18) 0.0044(17) 0.0008(18)
C30 0.038(2) 0.029(2) 0.021(2) 0.0060(16) -0.0008(17) 0.0050(18)
C37 0.0236(19) 0.033(2) 0.028(2) -0.0055(17) -0.0032(16) 0.0058(17)
C50 0.032(2) 0.024(2) 0.030(2) -0.0016(16) -0.0022(17) -0.0010(17)
C11 0.0222(18) 0.034(2) 0.031(2) -0.0029(17) 0.0011(16) 0.0017(16)
C51 0.0270(19) 0.033(2) 0.026(2) -0.0011(17) 0.0014(16) 0.0077(18)
C15 0.0197(18) 0.034(2) 0.025(2) -0.0007(17) -0.0027(15) -0.0033(16)
C26 0.029(2) 0.030(2) 0.039(2) -0.0093(17) 0.0014(17) 0.0036(17)
C32 0.039(2) 0.036(2) 0.027(2) 0.0032(17) -0.0132(18) 0.0052(18)
C45 0.041(2) 0.034(2) 0.025(2) -0.0076(17) -0.0017(18) -0.0094(19)
C27 0.033(2) 0.027(2) 0.043(3) 0.0000(17) 0.0123(18) -0.0018(17)
C12 0.042(2) 0.021(2) 0.028(2) -0.0037(16) 0.0066(17) 0.0025(17)
C17 0.033(2) 0.045(3) 0.029(2) 0.0035(19) -0.0154(17) -0.0099(19)
C1 0.0207(18) 0.0170(19) 0.015(2) 0.0010(14) 0.0005(14) 0.0044(16)
C55 0.037(2) 0.038(2) 0.026(2) -0.0035(17) 0.0019(17) -0.0085(18)
C16 0.0216(19) 0.039(2) 0.038(2) -0.0041(18) -0.0054(17) -0.0096(18)
C59 0.0264(19) 0.030(2) 0.031(2) 0.0045(17) 0.0034(16) 0.0037(17)
C43 0.028(2) 0.030(2) 0.036(2) 0.0037(17) -0.0020(17) -0.0103(17)
C22 0.045(2) 0.025(2) 0.034(2) -0.0018(17) 0.0120(18) -0.0016(19)
C21 0.043(2) 0.024(2) 0.038(3) 0.0038(17) -0.0036(18) -0.0003(18)
C31 0.042(2) 0.065(3) 0.027(3) 0.020(2) 0.0013(19) 0.001(2)
C60 0.035(2) 0.039(3) 0.061(3) -0.018(2) -0.013(2) 0.0034(19)
C57 0.032(2) 0.049(3) 0.043(3) -0.011(2) 0.0092(18) -0.010(2)
C58 0.049(2) 0.038(2) 0.026(2) 0.0007(18) 0.0068(18) 0.010(2)
C56 0.048(2) 0.029(2) 0.039(3) -0.0051(18) 0.0020(19) 0.0014(19)

loop_
_atom_type_symbol
_atom_type_description
_atom_type_scat_dispersion_real
_atom_type_scat_dispersion_imag
_atom_type_scat_source
C C 0.0181 0.0091 'International Tables Vol C Tables 4.2.6.8 and 6.1.1.4'
H H 0.0000 0.0000 'International Tables Vol C Tables 4.2.6.8 and 6.1.1.4'
Co Co -2.3653 3.6143 'International Tables Vol C Tables 4.2.6.8 and 6.1.1.4'
N N 0.0311 0.0180 'International Tables Vol C Tables 4.2.6.8 and 6.1.1.4'
O O 0.0492 0.0322 'International Tables Vol C Tables 4.2.6.8 and 6.1.1.4'
Si Si 0.2541 0.3302 'International Tables Vol C Tables 4.2.6.8 and 6.1.1.4'

loop_
_geom_angle_atom_site_label_1
_geom_angle_atom_site_label_2
_geom_angle_atom_site_label_3
_geom_angle
O1 Co1 N2 41.67(10)
O1 Co1 C42 95.25(11)
O1 Co1 C46 142.09(12)
O1 Co1 C40 120.09(11)
O1 Co1 C44 105.61(12)
O1 Co1 C38 159.00(11)
N2 Co1 C42 110.74(12)
N2 Co1 C46 174.39(12)
N2 Co1 C40 107.90(12)
N2 Co1 C44 141.34(12)
N2 Co1 C38 133.44(12)
C42 Co1 C40 39.26(12)
C46 Co1 C42 66.60(12)
C46 Co1 C40 66.81(12)
C46 Co1 C44 39.36(12)
C46 Co1 C38 41.19(12)
C44 Co1 C42 39.95(12)
C44 Co1 C40 66.55(12)
C38 Co1 C42 66.38(12)
C38 Co1 C40 39.00(12)
C38 Co1 C44 67.37(12)
C1 Co1 O1 99.92(12)
C1 Co1 N2 89.44(12)
C1 Co1 C42 159.82(13)
C1 Co1 C46 93.34(13)
C1 Co1 C40 136.05(13)
C1 Co1 C44 121.92(13)
C1 Co1 C38 100.42(13)
O2 Si2 C59 109.24(14)
O2 Si2 C60 108.42(15)
O2 Si2 C58 109.38(15)
C59 Si2 C58 108.84(16)
C60 Si2 C59 111.42(18)
C60 Si2 C58 109.51(19)
O2 Si1 C55 109.93(14)
O2 Si1 C57 109.50(15)
O2 Si1 C56 107.71(15)
C55 Si1 C57 110.29(17)
C55 Si1 C56 109.41(17)
C57 Si1 C56 109.96(18)
Si1 O2 Si2 139.51(14)
N2 O1 Co1 70.61(14)
C1 N1 C2 179.0(3)
O1 N2 Co1 67.72(14)
O1 N2 C48 114.1(2)
C48 N2 Co1 117.92(19)
C7 C6 H6 119.0
C5 C6 H6 119.0
C5 C6 C7 122.1(3)
N1 C2 C7 118.5(3)
C3 C2 N1 119.2(3)
C3 C2 C7 122.3(3)
C34 C23 C7 119.8(3)
C24 C23 C7 119.4(3)
C24 C23 C34 120.3(3)
C6 C7 C2 116.9(3)
C6 C7 C23 118.5(3)
C2 C7 C23 124.6(3)
C23 C34 C35 120.5(3)
C33 C34 C23 117.9(3)
C33 C34 C35 121.6(3)
C40 C42 Co1 71.46(17)
C40 C42 C44 108.3(3)
C40 C42 C43 127.4(3)
C44 C42 Co1 69.25(17)
C44 C42 C43 124.1(3)
C43 C42 Co1 129.2(2)
C6 C5 H5 120.2
C6 C5 C4 119.6(3)
C4 C5 H5 120.2
C23 C24 C25 122.2(3)
C28 C24 C23 119.1(3)
C28 C24 C25 118.6(3)
C34 C35 H35 107.3
C34 C35 C36 114.6(3)
C34 C35 C37 109.9(3)
C36 C35 H35 107.3
C36 C35 C37 110.3(3)
C37 C35 H35 107.3
C54 C48 N2 124.1(3)
C54 C48 C49 120.5(3)
C49 C48 N2 115.2(3)
C9 C8 C19 119.8(3)
C9 C8 C3 120.6(3)
C19 C8 C3 119.4(3)
C5 C4 H4 119.2
C5 C4 C3 121.7(3)
C3 C4 H4 119.2
C8 C9 C10 122.5(3)
C13 C9 C8 119.1(3)
C13 C9 C10 118.3(3)
C9 C13 H13 118.9
C14 C13 C9 122.2(3)
C14 C13 H13 118.9
C8 C19 C20 121.2(3)
C18 C19 C8 118.2(3)
C18 C19 C20 120.6(3)
C33 C29 C30 121.5(3)
C28 C29 C33 118.2(3)
C28 C29 C30 120.3(3)
C13 C14 C18 117.7(3)
C13 C14 C15 120.4(3)
C18 C14 C15 121.8(3)
C44 C46 Co1 71.38(19)
C44 C46 C38 108.0(3)
C44 C46 C47 125.5(3)
C38 C46 Co1 69.83(17)
C38 C46 C47 126.3(3)
C47 C46 Co1 128.0(2)
C48 C54 H54 119.9
C53 C54 C48 120.1(3)
C53 C54 H54 119.9
C54 C53 H53 119.9
C52 C53 C54 120.2(3)
C52 C53 H53 119.9
C2 C3 C8 123.5(3)
C4 C3 C2 117.4(3)
C4 C3 C8 119.0(3)
C9 C10 H10 107.7
C9 C10 C11 110.4(3)
C9 C10 C12 112.5(3)
C11 C10 H10 107.7
C11 C10 C12 110.5(3)
C12 C10 H10 107.7
C42 C40 Co1 69.28(17)
C42 C40 C41 126.8(3)
C38 C40 Co1 67.99(17)
C38 C40 C42 107.8(3)
C38 C40 C41 125.4(3)
C41 C40 Co1 130.6(2)
C19 C20 H20 106.7
C19 C20 C22 111.3(3)
C22 C20 H20 106.7
C21 C20 C19 113.8(3)
C21 C20 H20 106.7
C21 C20 C22 111.1(3)
C34 C33 H33 118.8
C29 C33 C34 122.3(3)
C29 C33 H33 118.8
C24 C28 H28 118.9
C29 C28 C24 122.2(3)
C29 C28 H28 118.9
C42 C44 Co1 70.80(18)
C42 C44 C45 125.4(3)
C46 C44 Co1 69.26(18)
C46 C44 C42 107.9(3)
C46 C44 C45 126.6(3)
C45 C44 Co1 128.1(2)
C19 C18 C14 122.9(3)
C19 C18 H18 118.6
C14 C18 H18 118.6
C46 C38 Co1 68.98(17)
C46 C38 C39 126.4(3)
C40 C38 Co1 73.02(18)
C40 C38 C46 107.9(3)
C40 C38 C39 125.5(3)
C39 C38 Co1 128.2(2)
C35 C36 H36A 109.5
C35 C36 H36B 109.5
C35 C36 H36C 109.5
H36A C36 H36B 109.5
H36A C36 H36C 109.5
H36B C36 H36C 109.5
C48 C49 C50 120.0(3)
C51 C49 C48 117.7(3)
C51 C49 C50 122.3(3)
C40 C41 H41A 109.5
C40 C41 H41B 109.5
C40 C41 H41C 109.5
H41A C41 H41B 109.5
H41A C41 H41C 109.5
H41B C41 H41C 109.5
C24 C25 H25 107.5
C24 C25 C26 112.8(3)
C24 C25 C27 110.4(3)
C26 C25 H25 107.5
C26 C25 C27 110.9(3)
C27 C25 H25 107.5
C46 C47 H47A 109.5
C46 C47 H47B 109.5
C46 C47 H47C 109.5
H47A C47 H47B 109.5
H47A C47 H47C 109.5
H47B C47 H47C 109.5
C38 C39 H39A 109.5
C38 C39 H39B 109.5
C38 C39 H39C 109.5
H39A C39 H39B 109.5
H39A C39 H39C 109.5
H39B C39 H39C 109.5
C53 C52 H52 120.2
C53 C52 C51 119.5(3)
C51 C52 H52 120.2
C29 C30 H30 107.1
C32 C30 C29 112.3(3)
C32 C30 H30 107.1
C31 C30 C29 112.1(3)
C31 C30 H30 107.1
C31 C30 C32 110.9(3)
C35 C37 H37A 109.5
C35 C37 H37B 109.5
C35 C37 H37C 109.5
H37A C37 H37B 109.5
H37A C37 H37C 109.5
H37B C37 H37C 109.5
C49 C50 H50A 109.5
C49 C50 H50B 109.5
C49 C50 H50C 109.5
H50A C50 H50B 109.5
H50A C50 H50C 109.5
H50B C50 H50C 109.5
C10 C11 H11A 109.5
C10 C11 H11B 109.5
C10 C11 H11C 109.5
H11A C11 H11B 109.5
H11A C11 H11C 109.5
H11B C11 H11C 109.5
C49 C51 H51 119.0
C52 C51 C49 122.0(3)
C52 C51 H51 119.0
C14 C15 H15 106.9
C14 C15 C17 111.4(3)
C17 C15 H15 106.9
C16 C15 C14 111.7(3)
C16 C15 H15 106.9
C16 C15 C17 112.7(3)
C25 C26 H26A 109.5
C25 C26 H26B 109.5
C25 C26 H26C 109.5
H26A C26 H26B 109.5
H26A C26 H26C 109.5
H26B C26 H26C 109.5
C30 C32 H32A 109.5
C30 C32 H32B 109.5
C30 C32 H32C 109.5
H32A C32 H32B 109.5
H32A C32 H32C 109.5
H32B C32 H32C 109.5
C44 C45 H45A 109.5
C44 C45 H45B 109.5
C44 C45 H45C 109.5
H45A C45 H45B 109.5
H45A C45 H45C 109.5
H45B C45 H45C 109.5
C25 C27 H27A 109.5
C25 C27 H27B 109.5
C25 C27 H27C 109.5
H27A C27 H27B 109.5
H27A C27 H27C 109.5
H27B C27 H27C 109.5
C10 C12 H12A 109.5
C10 C12 H12B 109.5
C10 C12 H12C 109.5
H12A C12 H12B 109.5
H12A C12 H12C 109.5
H12B C12 H12C 109.5
C15 C17 H17A 109.5
C15 C17 H17B 109.5
C15 C17 H17C 109.5
H17A C17 H17B 109.5
H17A C17 H17C 109.5
H17B C17 H17C 109.5
N1 C1 Co1 178.1(3)
Si1 C55 H55A 109.5
Si1 C55 H55B 109.5
Si1 C55 H55C 109.5
H55A C55 H55B 109.5
H55A C55 H55C 109.5
H55B C55 H55C 109.5
C15 C16 H16A 109.5
C15 C16 H16B 109.5
C15 C16 H16C 109.5
H16A C16 H16B 109.5
H16A C16 H16C 109.5
H16B C16 H16C 109.5
Si2 C59 H59A 109.5
Si2 C59 H59B 109.5
Si2 C59 H59C 109.5
H59A C59 H59B 109.5
H59A C59 H59C 109.5
H59B C59 H59C 109.5
C42 C43 H43A 109.5
C42 C43 H43B 109.5
C42 C43 H43C 109.5
H43A C43 H43B 109.5
H43A C43 H43C 109.5
H43B C43 H43C 109.5
C20 C22 H22A 109.5
C20 C22 H22B 109.5
C20 C22 H22C 109.5
H22A C22 H22B 109.5
H22A C22 H22C 109.5
H22B C22 H22C 109.5
C20 C21 H21A 109.5
C20 C21 H21B 109.5
C20 C21 H21C 109.5
H21A C21 H21B 109.5
H21A C21 H21C 109.5
H21B C21 H21C 109.5
C30 C31 H31A 109.5
C30 C31 H31B 109.5
C30 C31 H31C 109.5
H31A C31 H31B 109.5
H31A C31 H31C 109.5
H31B C31 H31C 109.5
Si2 C60 H60A 109.5
Si2 C60 H60B 109.5
Si2 C60 H60C 109.5
H60A C60 H60B 109.5
H60A C60 H60C 109.5
H60B C60 H60C 109.5
Si1 C57 H57A 109.5
Si1 C57 H57B 109.5
Si1 C57 H57C 109.5
H57A C57 H57B 109.5
H57A C57 H57C 109.5
H57B C57 H57C 109.5
Si2 C58 H58A 109.5
Si2 C58 H58B 109.5
Si2 C58 H58C 109.5
H58A C58 H58B 109.5
H58A C58 H58C 109.5
H58B C58 H58C 109.5
Si1 C56 H56A 109.5
Si1 C56 H56B 109.5
Si1 C56 H56C 109.5
H56A C56 H56B 109.5
H56A C56 H56C 109.5
H56B C56 H56C 109.5

loop_
_geom_bond_atom_site_label_1
_geom_bond_atom_site_label_2
_geom_bond_distance
Co1 O1 1.908(2)
Co1 N2 1.945(3)
Co1 C42 2.113(3)
Co1 C46 2.065(3)
Co1 C40 2.142(3)
Co1 C44 2.093(3)
Co1 C38 2.077(3)
Co1 C1 1.818(3)
Si2 O2 1.639(2)
Si2 C59 1.847(3)
Si2 C60 1.840(4)
Si2 C58 1.850(4)
Si1 O2 1.637(2)
Si1 C55 1.842(3)
Si1 C57 1.842(3)
Si1 C56 1.845(4)
O1 N2 1.371(3)
N1 C2 1.406(4)
N1 C1 1.179(4)
N2 C48 1.427(4)
C6 H6 0.9500
C6 C7 1.394(4)
C6 C5 1.379(4)
C2 C7 1.414(4)
C2 C3 1.401(4)
C23 C7 1.497(4)
C23 C34 1.412(4)
C23 C24 1.402(4)
C34 C35 1.519(4)
C34 C33 1.399(4)
C42 C40 1.430(4)
C42 C44 1.437(4)
C42 C43 1.496(4)
C5 H5 0.9500
C5 C4 1.381(4)
C24 C28 1.389(4)
C24 C25 1.517(4)
C35 H35 1.0000
C35 C36 1.527(4)
C35 C37 1.533(4)
C48 C54 1.389(4)
C48 C49 1.408(4)
C8 C9 1.411(4)
C8 C19 1.417(4)
C8 C3 1.494(4)
C4 H4 0.9500
C4 C3 1.395(4)
C9 C13 1.393(4)
C9 C10 1.518(4)
C13 H13 0.9500
C13 C14 1.385(4)
C19 C20 1.522(4)
C19 C18 1.391(4)
C29 C33 1.391(4)
C29 C28 1.377(5)
C29 C30 1.528(4)
C14 C18 1.393(4)
C14 C15 1.519(4)
C46 C44 1.400(4)
C46 C38 1.457(4)
C46 C47 1.496(4)
C54 H54 0.9500
C54 C53 1.388(5)
C53 H53 0.9500
C53 C52 1.379(5)
C10 H10 1.0000
C10 C11 1.535(4)
C10 C12 1.536(4)
C40 C38 1.410(4)
C40 C41 1.500(4)
C20 H20 1.0000
C20 C22 1.526(4)
C20 C21 1.521(4)
C33 H33 0.9500
C28 H28 0.9500
C44 C45 1.503(4)
C18 H18 0.9500
C38 C39 1.506(4)
C36 H36A 0.9800
C36 H36B 0.9800
C36 H36C 0.9800
C49 C50 1.502(5)
C49 C51 1.392(4)
C41 H41A 0.9800
C41 H41B 0.9800
C41 H41C 0.9800
C25 H25 1.0000
C25 C26 1.531(5)
C25 C27 1.534(5)
C47 H47A 0.9800
C47 H47B 0.9800
C47 H47C 0.9800
C39 H39A 0.9800
C39 H39B 0.9800
C39 H39C 0.9800
C52 H52 0.9500
C52 C51 1.381(5)
C30 H30 1.0000
C30 C32 1.520(5)
C30 C31 1.515(5)
C37 H37A 0.9800
C37 H37B 0.9800
C37 H37C 0.9800
C50 H50A 0.9800
C50 H50B 0.9800
C50 H50C 0.9800
C11 H11A 0.9800
C11 H11B 0.9800
C11 H11C 0.9800
C51 H51 0.9500
C15 H15 1.0000
C15 C17 1.522(5)
C15 C16 1.512(4)
C26 H26A 0.9800
C26 H26B 0.9800
C26 H26C 0.9800
C32 H32A 0.9800
C32 H32B 0.9800
C32 H32C 0.9800
C45 H45A 0.9800
C45 H45B 0.9800
C45 H45C 0.9800
C27 H27A 0.9800
C27 H27B 0.9800
C27 H27C 0.9800
C12 H12A 0.9800
C12 H12B 0.9800
C12 H12C 0.9800
C17 H17A 0.9800
C17 H17B 0.9800
C17 H17C 0.9800
C55 H55A 0.9800
C55 H55B 0.9800
C55 H55C 0.9800
C16 H16A 0.9800
C16 H16B 0.9800
C16 H16C 0.9800
C59 H59A 0.9800
C59 H59B 0.9800
C59 H59C 0.9800
C43 H43A 0.9800
C43 H43B 0.9800
C43 H43C 0.9800
C22 H22A 0.9800
C22 H22B 0.9800
C22 H22C 0.9800
C21 H21A 0.9800
C21 H21B 0.9800
C21 H21C 0.9800
C31 H31A 0.9800
C31 H31B 0.9800
C31 H31C 0.9800
C60 H60A 0.9800
C60 H60B 0.9800
C60 H60C 0.9800
C57 H57A 0.9800
C57 H57B 0.9800
C57 H57C 0.9800
C58 H58A 0.9800
C58 H58B 0.9800
C58 H58C 0.9800
C56 H56A 0.9800
C56 H56B 0.9800
C56 H56C 0.9800

loop_
_geom_torsion_atom_site_label_1
_geom_torsion_atom_site_label_2
_geom_torsion_atom_site_label_3
_geom_torsion_atom_site_label_4
_geom_torsion
Co1 O1 N2 C48 -111.8(2)
Co1 N2 C48 C54 -90.9(3)
Co1 N2 C48 C49 94.9(3)
Co1 C42 C40 C38 -57.2(2)
Co1 C42 C40 C41 125.9(3)
Co1 C42 C44 C46 59.6(2)
Co1 C42 C44 C45 -123.6(3)
Co1 C46 C44 C42 -60.5(2)
Co1 C46 C44 C45 122.7(3)
Co1 C46 C38 C40 63.1(2)
Co1 C46 C38 C39 -122.7(3)
Co1 C40 C38 C46 -60.5(2)
Co1 C40 C38 C39 125.2(3)
O1 N2 C48 C54 -14.4(4)
O1 N2 C48 C49 171.5(2)
N1 C2 C7 C6 179.0(3)
N1 C2 C7 C23 -4.6(4)
N1 C2 C3 C8 -0.2(4)
N1 C2 C3 C4 179.5(3)
N2 C48 C54 C53 -174.6(3)
N2 C48 C49 C50 -4.9(4)
N2 C48 C49 C51 175.1(3)
C6 C5 C4 C3 -2.5(5)
C23 C34 C35 C36 156.6(3)
C23 C34 C35 C37 -78.7(4)
C23 C34 C33 C29 1.0(4)
C23 C24 C28 C29 0.6(5)
C23 C24 C25 C26 122.0(3)
C23 C24 C25 C27 -113.4(3)
C7 C6 C5 C4 0.9(5)
C7 C2 C3 C8 -179.4(3)
C7 C2 C3 C4 0.3(4)
C7 C23 C34 C35 -10.2(4)
C7 C23 C34 C33 169.9(3)
C7 C23 C24 C28 -170.6(3)
C7 C23 C24 C25 5.9(4)
C34 C23 C7 C6 -74.8(4)
C34 C23 C7 C2 108.8(3)
C34 C23 C24 C28 0.9(4)
C34 C23 C24 C25 177.4(3)
C42 C40 C38 Co1 58.0(2)
C42 C40 C38 C46 -2.5(3)
C42 C40 C38 C39 -176.8(3)
C5 C6 C7 C2 1.2(4)
C5 C6 C7 C23 -175.5(3)
C5 C4 C3 C2 1.9(4)
C5 C4 C3 C8 -178.4(3)
C24 C23 C7 C6 96.7(3)
C24 C23 C7 C2 -79.7(4)
C24 C23 C34 C35 178.4(3)
C24 C23 C34 C33 -1.6(4)
C35 C34 C33 C29 -178.9(3)
C48 C54 C53 C52 0.4(5)
C48 C49 C51 C52 -0.5(5)
C8 C9 C13 C14 -0.5(5)
C8 C9 C10 C11 115.2(3)
C8 C9 C10 C12 -120.9(3)
C8 C19 C20 C22 86.3(3)
C8 C19 C20 C21 -147.3(3)
C8 C19 C18 C14 0.4(5)
C9 C8 C19 C20 -178.7(3)
C9 C8 C19 C18 -0.2(4)
C9 C8 C3 C2 73.5(4)
C9 C8 C3 C4 -106.2(3)
C9 C13 C14 C18 0.7(5)
C9 C13 C14 C15 -178.8(3)
C13 C9 C10 C11 -61.1(4)
C13 C9 C10 C12 62.8(4)
C13 C14 C18 C19 -0.7(5)
C13 C14 C15 C17 120.5(3)
C13 C14 C15 C16 -112.6(3)
C19 C8 C9 C13 0.2(4)
C19 C8 C9 C10 -176.1(3)
C19 C8 C3 C2 -111.5(3)
C19 C8 C3 C4 68.8(4)
C54 C48 C49 C50 -179.3(3)
C54 C48 C49 C51 0.7(4)
C54 C53 C52 C51 -0.2(5)
C53 C52 C51 C49 0.2(5)
C3 C2 C7 C6 -1.8(4)
C3 C2 C7 C23 174.7(3)
C3 C8 C9 C13 175.2(3)
C3 C8 C9 C10 -1.1(4)
C3 C8 C19 C20 6.3(4)
C3 C8 C19 C18 -175.3(3)
C10 C9 C13 C14 176.0(3)
C40 C42 C44 Co1 -61.1(2)
C40 C42 C44 C46 -1.5(4)
C40 C42 C44 C45 175.3(3)
C20 C19 C18 C14 178.9(3)
C33 C34 C35 C36 -23.5(4)
C33 C34 C35 C37 101.3(3)
C33 C29 C28 C24 -1.1(5)
C33 C29 C30 C32 59.6(4)
C33 C29 C30 C31 -66.0(4)
C28 C24 C25 C26 -61.5(4)
C28 C24 C25 C27 63.2(4)
C28 C29 C33 C34 0.3(5)
C28 C29 C30 C32 -119.1(3)
C28 C29 C30 C31 115.3(4)
C44 C42 C40 Co1 59.7(2)
C44 C42 C40 C38 2.5(3)
C44 C42 C40 C41 -174.4(3)
C44 C46 C38 Co1 -61.5(2)
C44 C46 C38 C40 1.6(3)
C44 C46 C38 C39 175.8(3)
C18 C19 C20 C22 -92.1(4)
C18 C19 C20 C21 34.3(4)
C18 C14 C15 C17 -59.0(4)
C18 C14 C15 C16 68.0(4)
C38 C46 C44 Co1 60.5(2)
C38 C46 C44 C42 0.0(3)
C38 C46 C44 C45 -176.8(3)
C49 C48 C54 C53 -0.7(5)
C41 C40 C38 Co1 -125.0(3)
C41 C40 C38 C46 174.5(3)
C41 C40 C38 C39 0.2(5)
C25 C24 C28 C29 -176.1(3)
C47 C46 C44 Co1 -123.9(3)
C47 C46 C44 C42 175.6(3)
C47 C46 C44 C45 -1.2(5)
C47 C46 C38 Co1 123.0(3)
C47 C46 C38 C40 -173.9(3)
C47 C46 C38 C39 0.3(5)
C30 C29 C33 C34 -178.4(3)
C30 C29 C28 C24 177.6(3)
C50 C49 C51 C52 179.6(3)
C15 C14 C18 C19 178.8(3)
C55 Si1 O2 Si2 73.3(3)
C59 Si2 O2 Si1 -30.8(3)
C43 C42 C40 Co1 -125.6(3)
C43 C42 C40 C38 177.3(3)
C43 C42 C40 C41 0.3(5)
C43 C42 C44 Co1 124.0(3)
C43 C42 C44 C46 -176.5(3)
C43 C42 C44 C45 0.4(5)
C60 Si2 O2 Si1 -152.4(2)
C57 Si1 O2 Si2 -48.0(3)
C58 Si2 O2 Si1 88.2(3)
C56 Si1 O2 Si2 -167.6(2)
